data_4002352
loop_
_publ_author_name
'Zhang, H.-Y.'
'Zhao, D.-Y.'
'Shi, Z.'
'Chen, M.-Q.'
'Zhou, Y.-M.'
'Xu, X.'
'Bu Xianhui'

_publ_section_title
;
 Hydrothermal synthesis of new pure beryllophosphate molecular sieve
 phases from concentrated amines
;
_journal_name_full 'Chemistry of Materials (1,1989-)'
_journal_page_first 2042
_journal_page_last 2048
_journal_volume 13
_journal_year 2001
_chemical_formula_sum 'Be H4 N O4 P'
_chemical_name_systematic '(N H4) Be (P O4)'
_space_group_IT_number 33
_symmetry_space_group_name_Hall 'P 2c -2n'
_symmetry_space_group_name_H-M 'P n a 21'
_cell_angle_alpha 90
_cell_angle_beta 90
_cell_angle_gamma 90
_cell_formula_units_Z 4
_cell_length_a 8.7173
_cell_length_b 8.5889
_cell_length_c 4.9673
_cell_volume 371.912
_citation_journal_id_ASTM CMATEX
_cod_data_source_file Zhang_CMATEX_2001_943.cif
_cod_data_source_block H4Be1N1O4P1
_cod_original_cell_volume 371.9118
_cod_original_formula_sum 'H4 Be1 N1 O4 P1'
_cod_database_code 4002352

loop_
_symmetry_equiv_pos_as_xyz
x,y,z
-x,-y,z+1/2
-x+1/2,y+1/2,z+1/2
x+1/2,-y+1/2,z

loop_
_atom_site_label
_atom_site_type_symbol
_atom_site_fract_x
_atom_site_fract_y
_atom_site_fract_z
_atom_site_occupancy
_atom_site_U_iso_or_equiv
_atom_site_attached_hydrogens
O2 O-2 0.7324 -0.0425 0.6805 1 0.0 0
O3 O-2 0.7614 0.2372 0.8032 1 0.0 0
O1 O-2 0.7355 0.0359 0.1641 1 0.0 0
Be1 Be+2 0.3258 0.0924 0.8799 1 0.0 0
P1 P+5 0.6834 0.0854 0.8799 1 0.0 0
O4 O-2 0.5109 0.1083 0.8739 1 0.0 0
N1 N-3 0.9953 0.1916 0.3746 1 0.0 4
